data_4029546
loop_
_publ_author_name
'Kabalka, George W.'
'Yao, Min-Liang'
'Borella, Scott'
'Wu, Zhongzhi'
'Ju, Yu-Hong'
'Quick, Travis'

_publ_section_title
;
 Boron trihalide mediated alkyne-aldehyde coupling reactions: a
 mechanistic investigation.
;
_journal_issue 7
_journal_name_full 'The Journal of organic chemistry'
_journal_page_first 2668
_journal_page_last 2673
_journal_paper_doi 10.1021/jo702493j
_journal_volume 73
_journal_year 2008
_chemical_formula_sum 'C23 H17 Br Cl2'
_chemical_formula_weight 444.18
_chemical_name_systematic
; 
 ? 
;
_space_group_IT_number 14
_symmetry_cell_setting monoclinic
_symmetry_space_group_name_Hall '-P 2yn'
_symmetry_space_group_name_H-M 'P 1 21/n 1'
_atom_sites_solution_hydrogens geom
_atom_sites_solution_primary direct
_atom_sites_solution_secondary difmap
_audit_creation_method SHELXL-97
_cell_angle_alpha 90.00
_cell_angle_beta 95.957(4)
_cell_angle_gamma 90.00
_cell_formula_units_Z 4
_cell_length_a 8.730(2)
_cell_length_b 13.248(3)
_cell_length_c 16.912(4)
_cell_measurement_reflns_used 9770
_cell_measurement_temperature 173(2)
_cell_measurement_theta_max 26.17
_cell_measurement_theta_min 2.53
_cell_volume 1945.4(8)
_computing_cell_refinement 'Bruker SMART'
_computing_data_collection 'Bruker SMART'
_computing_data_reduction 'Bruker SAINT'
_computing_molecular_graphics 'Bruker SHELXTL'
_computing_publication_material 'Bruker SHELXTL'
_computing_structure_refinement 'SHELXL-97 (Sheldrick, 1997)'
_computing_structure_solution 'SHELXS-97 (Sheldrick, 1990)'
_diffrn_ambient_temperature 173(2)
_diffrn_measured_fraction_theta_full 0.996
_diffrn_measured_fraction_theta_max 0.996
_diffrn_measurement_device_type 'CCD area detector'
_diffrn_measurement_method 'phi and omega scans'
_diffrn_radiation_monochromator graphite
_diffrn_radiation_source 'fine-focus sealed tube'
_diffrn_radiation_type MoK\a
_diffrn_radiation_wavelength 0.71073
_diffrn_reflns_av_R_equivalents 0.0576
_diffrn_reflns_av_sigmaI/netI 0.0438
_diffrn_reflns_limit_h_max 10
_diffrn_reflns_limit_h_min -10
_diffrn_reflns_limit_k_max 16
_diffrn_reflns_limit_k_min -16
_diffrn_reflns_limit_l_max 20
_diffrn_reflns_limit_l_min -20
_diffrn_reflns_number 17368
_diffrn_reflns_theta_full 26.20
_diffrn_reflns_theta_max 26.20
_diffrn_reflns_theta_min 1.96
_exptl_absorpt_coefficient_mu 2.392
_exptl_absorpt_correction_T_max 0.620
_exptl_absorpt_correction_T_min 0.537
_exptl_absorpt_correction_type multi-scan
_exptl_absorpt_process_details 'SADABS, Sheldrick (2003)'
_exptl_crystal_colour colorless
_exptl_crystal_density_diffrn 1.517
_exptl_crystal_density_method 'not measured'
_exptl_crystal_description irregular
_exptl_crystal_F_000 896
_exptl_crystal_size_max 0.39
_exptl_crystal_size_mid 0.22
_exptl_crystal_size_min 0.20
_refine_diff_density_max 0.843
_refine_diff_density_min -0.383
_refine_diff_density_rms 0.075
_refine_ls_extinction_method none
_refine_ls_goodness_of_fit_ref 1.056
_refine_ls_hydrogen_treatment mixed
_refine_ls_matrix_type full
_refine_ls_number_parameters 235
_refine_ls_number_reflns 3899
_refine_ls_number_restraints 0
_refine_ls_restrained_S_all 1.056
_refine_ls_R_factor_all 0.0375
_refine_ls_R_factor_gt 0.0326
_refine_ls_shift/su_max 0.002
_refine_ls_shift/su_mean 0.000
_refine_ls_structure_factor_coef Fsqd
_refine_ls_weighting_details 'calc w=1/[\s^2^(Fo^2^)+(0.0585P)^2^+0.5170P] where P=(Fo^2^+2Fc^2^)/3'
_refine_ls_weighting_scheme calc
_refine_ls_wR_factor_gt 0.0963
_refine_ls_wR_factor_ref 0.1008
_reflns_number_gt 3442
_reflns_number_total 3899
_reflns_threshold_expression >2sigma(I)
_cod_data_source_file jo702493j-file002.cif
_cod_data_source_block feb10s
_cod_depositor_comments
;
The following automatic conversions were performed:

'_symmetry_cell_setting' value 'Monoclinic' changed to 'monoclinic'
according to
/usr/data/users/saulius/automatic-downloads/retrospective/ACS/lib/dictionaries/cif_core.dic
dictionary named 'cif_core.dic' version 2.4.2 from 2011-04-26.

Automatic conversion script
Id: cif_fix_values 2281 2013-09-26 08:29:07Z andrius 
;
_cod_original_sg_symbol_H-M P2(1)/n
_cod_database_code 4029546

loop_
_symmetry_equiv_pos_as_xyz
'x, y, z'
'-x+1/2, y+1/2, -z+1/2'
'-x, -y, -z'
'x-1/2, -y-1/2, z-1/2'

loop_
_atom_site_label
_atom_site_type_symbol
_atom_site_fract_x
_atom_site_fract_y
_atom_site_fract_z
_atom_site_U_iso_or_equiv
_atom_site_adp_type
_atom_site_occupancy
_atom_site_symmetry_multiplicity
_atom_site_calc_flag
_atom_site_refinement_flags
Br1 Br 0.65299(3) 0.017210(19) 0.804751(15) 0.04027(11) Uani 1 1 d .
C1 C 0.5702(2) 0.15026(16) 0.79430(12) 0.0287(4) Uani 1 1 d .
C2 C 0.5818(3) 0.20259(18) 0.72520(13) 0.0341(5) Uani 1 1 d .
H2 H 0.6307 0.1730 0.6832 0.041 Uiso 1 1 calc R
C3 C 0.5212(3) 0.29911(18) 0.71743(12) 0.0318(5) Uani 1 1 d .
H3 H 0.5287 0.3355 0.6696 0.038 Uiso 1 1 calc R
C4 C 0.4491(2) 0.34418(16) 0.77853(11) 0.0240(4) Uani 1 1 d .
C5 C 0.4425(2) 0.28986(17) 0.84819(12) 0.0287(5) Uani 1 1 d .
H5 H 0.3957 0.3194 0.8909 0.034 Uiso 1 1 calc R
C6 C 0.5034(3) 0.19285(17) 0.85666(13) 0.0313(5) Uani 1 1 d .
H6 H 0.4989 0.1565 0.9048 0.038 Uiso 1 1 calc R
C7 C 0.3802(2) 0.44986(16) 0.76679(11) 0.0241(4) Uani 1 1 d .
H7 H 0.4649 0.5010 0.7717 0.029 Uiso 1 1 d R
C8 C 0.2940(2) 0.45620(17) 0.68438(12) 0.0263(4) Uani 1 1 d .
H8 H 0.2163 0.4069 0.6716 0.032 Uiso 1 1 calc R
C9 C 0.3153(3) 0.52331(16) 0.62812(12) 0.0264(4) Uani 1 1 d .
C10 C 0.4140(2) 0.61391(16) 0.63255(11) 0.0253(4) Uani 1 1 d .
C11 C 0.5031(2) 0.63884(18) 0.57117(12) 0.0325(5) Uani 1 1 d .
H11 H 0.4994 0.5972 0.5252 0.039 Uiso 1 1 calc R
C12 C 0.5963(3) 0.7233(2) 0.57670(14) 0.0396(6) Uani 1 1 d .
H12 H 0.6566 0.7391 0.5348 0.047 Uiso 1 1 calc R
C13 C 0.6022(3) 0.78481(19) 0.64279(15) 0.0393(6) Uani 1 1 d .
H13 H 0.6660 0.8431 0.6462 0.047 Uiso 1 1 calc R
C14 C 0.5146(3) 0.76123(18) 0.70425(14) 0.0335(5) Uani 1 1 d .
H14 H 0.5194 0.8029 0.7502 0.040 Uiso 1 1 calc R
C15 C 0.4201(2) 0.67668(16) 0.69857(12) 0.0273(4) Uani 1 1 d .
H15 H 0.3589 0.6616 0.7403 0.033 Uiso 1 1 calc R
C16 C 0.2663(2) 0.47402(16) 0.82584(12) 0.0258(4) Uani 1 1 d .
H16 H 0.1740 0.4356 0.8222 0.031 Uiso 1 1 calc R
C17 C 0.2837(2) 0.54393(16) 0.88224(11) 0.0239(4) Uani 1 1 d .
C18 C 0.4187(2) 0.60851(16) 0.90487(11) 0.0231(4) Uani 1 1 d .
C19 C 0.5654(2) 0.56627(17) 0.91910(12) 0.0278(4) Uani 1 1 d .
H19 H 0.5788 0.4954 0.9149 0.033 Uiso 1 1 calc R
C20 C 0.6922(2) 0.6286(2) 0.93946(13) 0.0340(5) Uani 1 1 d .
H20 H 0.7919 0.5997 0.9497 0.041 Uiso 1 1 calc R
C21 C 0.6741(3) 0.7314(2) 0.94488(13) 0.0364(5) Uani 1 1 d .
H21 H 0.7614 0.7733 0.9581 0.044 Uiso 1 1 calc R
C22 C 0.5286(3) 0.77415(18) 0.93112(12) 0.0340(5) Uani 1 1 d .
H22 H 0.5162 0.8452 0.9348 0.041 Uiso 1 1 calc R
C23 C 0.4015(2) 0.71294(17) 0.91198(12) 0.0285(5) Uani 1 1 d .
H23 H 0.3018 0.7422 0.9036 0.034 Uiso 1 1 calc R
Cl2 Cl 0.21236(7) 0.50308(4) 0.53402(3) 0.03392(15) Uani 1 1 d .
Cl3 Cl 0.12769(6) 0.56550(5) 0.93820(3) 0.03482(15) Uani 1 1 d .

loop_
_atom_site_aniso_label
_atom_site_aniso_U_11
_atom_site_aniso_U_22
_atom_site_aniso_U_33
_atom_site_aniso_U_23
_atom_site_aniso_U_13
_atom_site_aniso_U_12
Br1 0.04327(18) 0.02325(17) 0.05267(19) -0.00403(9) -0.00280(12) 0.00470(9)
C1 0.0286(10) 0.0201(11) 0.0363(11) -0.0026(8) -0.0012(8) -0.0008(8)
C2 0.0393(12) 0.0342(13) 0.0293(11) -0.0057(9) 0.0064(9) 0.0050(10)
C3 0.0399(12) 0.0322(13) 0.0237(10) 0.0013(8) 0.0064(9) 0.0041(10)
C4 0.0237(10) 0.0219(11) 0.0265(9) -0.0013(8) 0.0025(7) -0.0028(8)
C5 0.0323(11) 0.0258(11) 0.0294(10) 0.0003(8) 0.0093(8) -0.0003(9)
C6 0.0351(11) 0.0271(12) 0.0324(11) 0.0053(9) 0.0062(9) -0.0027(9)
C7 0.0270(10) 0.0210(10) 0.0245(9) -0.0010(8) 0.0033(7) -0.0026(8)
C8 0.0264(10) 0.0231(11) 0.0290(10) -0.0026(8) 0.0006(8) -0.0014(9)
C9 0.0275(11) 0.0269(12) 0.0240(10) -0.0030(8) -0.0016(8) 0.0050(8)
C10 0.0236(10) 0.0248(11) 0.0270(10) 0.0045(8) 0.0005(7) 0.0052(8)
C11 0.0338(11) 0.0354(13) 0.0290(11) 0.0048(9) 0.0068(9) 0.0089(10)
C12 0.0335(12) 0.0414(15) 0.0455(13) 0.0130(11) 0.0120(10) 0.0039(10)
C13 0.0334(12) 0.0286(13) 0.0549(14) 0.0115(11) -0.0001(10) -0.0036(10)
C14 0.0347(12) 0.0255(12) 0.0388(12) -0.0001(9) -0.0028(9) 0.0006(9)
C15 0.0289(11) 0.0235(11) 0.0293(10) 0.0033(8) 0.0017(8) 0.0034(8)
C16 0.0239(10) 0.0231(11) 0.0309(10) 0.0031(8) 0.0046(8) -0.0017(8)
C17 0.0222(9) 0.0230(10) 0.0274(10) 0.0028(8) 0.0068(7) 0.0045(8)
C18 0.0260(10) 0.0247(11) 0.0192(9) 0.0006(7) 0.0057(7) 0.0007(8)
C19 0.0288(11) 0.0281(12) 0.0270(10) 0.0036(8) 0.0057(8) 0.0037(8)
C20 0.0264(11) 0.0456(15) 0.0302(11) 0.0049(10) 0.0032(8) 0.0002(10)
C21 0.0366(12) 0.0439(15) 0.0284(11) -0.0036(10) 0.0021(9) -0.0142(11)
C22 0.0464(13) 0.0268(12) 0.0293(11) -0.0048(9) 0.0056(9) -0.0051(10)
C23 0.0320(11) 0.0263(11) 0.0274(10) -0.0011(8) 0.0035(8) 0.0036(9)
Cl2 0.0395(3) 0.0328(3) 0.0275(3) -0.0027(2) -0.0060(2) 0.0031(2)
Cl3 0.0273(3) 0.0364(3) 0.0432(3) 0.0002(2) 0.0152(2) 0.0050(2)

loop_
_atom_type_symbol
_atom_type_description
_atom_type_scat_dispersion_real
_atom_type_scat_dispersion_imag
_atom_type_scat_source
C C 0.0033 0.0016 'International Tables Vol C Tables 4.2.6.8 and 6.1.1.4'
H H 0.0000 0.0000 'International Tables Vol C Tables 4.2.6.8 and 6.1.1.4'
Cl Cl 0.1484 0.1585 'International Tables Vol C Tables 4.2.6.8 and 6.1.1.4'
Br Br -0.2901 2.4595 'International Tables Vol C Tables 4.2.6.8 and 6.1.1.4'

loop_
_geom_angle_atom_site_label_1
_geom_angle_atom_site_label_2
_geom_angle_atom_site_label_3
_geom_angle
C2 C1 C6 121.3(2)
C2 C1 Br1 119.04(16)
C6 C1 Br1 119.62(16)
C1 C2 C3 119.1(2)
C1 C2 H2 120.5
C3 C2 H2 120.5
C2 C3 C4 121.4(2)
C2 C3 H3 119.3
C4 C3 H3 119.3
C5 C4 C3 117.9(2)
C5 C4 C7 122.37(18)
C3 C4 C7 119.76(18)
C4 C5 C6 121.17(19)
C4 C5 H5 119.4
C6 C5 H5 119.4
C1 C6 C5 119.1(2)
C1 C6 H6 120.4
C5 C6 H6 120.4
C16 C7 C8 107.30(17)
C16 C7 C4 112.60(17)
C8 C7 C4 108.74(17)
C16 C7 H7 109.4
C8 C7 H7 109.4
C4 C7 H7 109.4
C9 C8 C7 127.02(19)
C9 C8 H8 116.5
C7 C8 H8 116.5
C8 C9 C10 129.22(19)
C8 C9 Cl2 116.60(17)
C10 C9 Cl2 114.18(15)
C15 C10 C11 118.5(2)
C15 C10 C9 120.10(18)
C11 C10 C9 121.40(19)
C12 C11 C10 120.6(2)
C12 C11 H11 119.7
C10 C11 H11 119.7
C13 C12 C11 120.4(2)
C13 C12 H12 119.8
C11 C12 H12 119.8
C12 C13 C14 119.8(2)
C12 C13 H13 120.1
C14 C13 H13 120.1
C13 C14 C15 119.9(2)
C13 C14 H14 120.0
C15 C14 H14 120.0
C14 C15 C10 120.8(2)
C14 C15 H15 119.6
C10 C15 H15 119.6
C17 C16 C7 125.99(19)
C17 C16 H16 117.0
C7 C16 H16 117.0
C16 C17 C18 128.34(18)
C16 C17 Cl3 117.57(16)
C18 C17 Cl3 114.09(14)
C19 C18 C23 119.10(19)
C19 C18 C17 120.44(19)
C23 C18 C17 120.46(18)
C18 C19 C20 119.7(2)
C18 C19 H19 120.1
C20 C19 H19 120.1
C21 C20 C19 120.6(2)
C21 C20 H20 119.7
C19 C20 H20 119.7
C20 C21 C22 120.1(2)
C20 C21 H21 119.9
C22 C21 H21 119.9
C23 C22 C21 119.8(2)
C23 C22 H22 120.1
C21 C22 H22 120.1
C22 C23 C18 120.6(2)
C22 C23 H23 119.7
C18 C23 H23 119.7

loop_
_geom_bond_atom_site_label_1
_geom_bond_atom_site_label_2
_geom_bond_distance
Br1 C1 1.906(2)
C1 C2 1.372(3)
C1 C6 1.378(3)
C2 C3 1.385(3)
C2 H2 0.9500
C3 C4 1.398(3)
C3 H3 0.9500
C4 C5 1.387(3)
C4 C7 1.529(3)
C5 C6 1.392(3)
C5 H5 0.9500
C6 H6 0.9500
C7 C16 1.515(3)
C7 C8 1.516(3)
C7 H7 1.0000
C8 C9 1.329(3)
C8 H8 0.9500
C9 C10 1.475(3)
C9 Cl2 1.765(2)
C10 C15 1.389(3)
C10 C11 1.400(3)
C11 C12 1.381(4)
C11 H11 0.9500
C12 C13 1.380(4)
C12 H12 0.9500
C13 C14 1.388(3)
C13 H13 0.9500
C14 C15 1.389(3)
C14 H14 0.9500
C15 H15 0.9500
C16 C17 1.327(3)
C16 H16 0.9500
C17 C18 1.474(3)
C17 Cl3 1.760(2)
C18 C19 1.395(3)
C18 C23 1.398(3)
C19 C20 1.395(3)
C19 H19 0.9500
C20 C21 1.376(4)
C20 H20 0.9500
C21 C22 1.388(4)
C21 H21 0.9500
C22 C23 1.385(3)
C22 H22 0.9500
C23 H23 0.9500

loop_
_geom_torsion_atom_site_label_1
_geom_torsion_atom_site_label_2
_geom_torsion_atom_site_label_3
_geom_torsion_atom_site_label_4
_geom_torsion
C6 C1 C2 C3 -1.8(3)
Br1 C1 C2 C3 179.77(17)
C1 C2 C3 C4 0.2(3)
C2 C3 C4 C5 1.2(3)
C2 C3 C4 C7 -178.5(2)
C3 C4 C5 C6 -1.1(3)
C7 C4 C5 C6 178.63(19)
C2 C1 C6 C5 1.9(3)
Br1 C1 C6 C5 -179.65(16)
C4 C5 C6 C1 -0.5(3)
C5 C4 C7 C16 -17.4(3)
C3 C4 C7 C16 162.25(19)
C5 C4 C7 C8 -136.2(2)
C3 C4 C7 C8 43.5(2)
C16 C7 C8 C9 113.3(2)
C4 C7 C8 C9 -124.6(2)
C7 C8 C9 C10 -6.9(4)
C7 C8 C9 Cl2 173.04(17)
C8 C9 C10 C15 -42.3(3)
Cl2 C9 C10 C15 137.71(17)
C8 C9 C10 C11 137.7(2)
Cl2 C9 C10 C11 -42.3(2)
C15 C10 C11 C12 0.8(3)
C9 C10 C11 C12 -179.2(2)
C10 C11 C12 C13 -0.4(3)
C11 C12 C13 C14 0.4(4)
C12 C13 C14 C15 -0.8(3)
C13 C14 C15 C10 1.2(3)
C11 C10 C15 C14 -1.2(3)
C9 C10 C15 C14 178.83(19)
C8 C7 C16 C17 -126.2(2)
C4 C7 C16 C17 114.2(2)
C7 C16 C17 C18 -4.9(4)
C7 C16 C17 Cl3 174.59(16)
C16 C17 C18 C19 -49.9(3)
Cl3 C17 C18 C19 130.66(17)
C16 C17 C18 C23 129.8(2)
Cl3 C17 C18 C23 -49.7(2)
C23 C18 C19 C20 -0.5(3)
C17 C18 C19 C20 179.17(18)
C18 C19 C20 C21 -0.6(3)
C19 C20 C21 C22 0.9(3)
C20 C21 C22 C23 0.1(3)
C21 C22 C23 C18 -1.2(3)
C19 C18 C23 C22 1.5(3)
C17 C18 C23 C22 -178.24(18)
